data_4300818
loop_
_publ_author_name
'Fortner, Kevin C.'
'Bigi, Julian P.'
'Brown, Seth N.'

_publ_section_title
;
 Six-Coordinate Titanium Complexes of a Tripodal Aminetris(phenoxide)
 Ligand: Synthesis, Structure, and Dynamics
;
_journal_coden_ASTM INOCAJ
_journal_issue 8
_journal_name_full 'Inorganic Chemistry'
_journal_page_first 2803
_journal_page_last 2814
_journal_paper_doi 10.1021/ic048403d
_journal_volume 44
_journal_year 2005
_chemical_formula_moiety '{[N(CH2C6H2-t-Bu2O)3]Ti(O2P[OCH2Ph]2)}2 . 4 CH2Cl2'
_chemical_formula_sum 'C122 H168 Cl8 N2 O14 P2 Ti2'
_chemical_formula_weight 2327.92
_chemical_name_common
;
Bis[Nitrilotris(3,5-di-tert-butyl-2-cresolato)]di(mu-dibenzylphosphato)
dititanium(IV) tetrakis(dichloromethane) solvate
;
_space_group_IT_number 15
_symmetry_cell_setting monoclinic
_symmetry_space_group_name_Hall '-C 2yc'
_symmetry_space_group_name_H-M 'C 1 2/c 1'
_atom_sites_solution_hydrogens geom
_atom_sites_solution_primary direct
_atom_sites_solution_secondary difmap
_audit_creation_method SHELXL-97
_cell_angle_alpha 90.00
_cell_angle_beta 101.6600(10)
_cell_angle_gamma 90.00
_cell_formula_units_Z 4
_cell_length_a 27.0249(18)
_cell_length_b 13.5399(9)
_cell_length_c 34.491(2)
_cell_measurement_reflns_used 7034
_cell_measurement_temperature 100(2)
_cell_measurement_theta_max 28.18
_cell_measurement_theta_min 2.36
_cell_volume 12360.3(14)
_computing_cell_refinement 'Bruker SMART'
_computing_data_collection 'Bruker SMART'
_computing_data_reduction 'Bruker SAINT'
_computing_molecular_graphics 'Bruker SHELXTL'
_computing_publication_material 'Bruker SHELXTL'
_computing_structure_refinement 'SHELXL-97 (Sheldrick, 1997)'
_computing_structure_solution 'SHELXS-97 (Sheldrick, 1990)'
_diffrn_ambient_temperature 100(2)
_diffrn_measured_fraction_theta_full 0.996
_diffrn_measured_fraction_theta_max 0.996
_diffrn_measurement_device_type 'Bruker APEX'
_diffrn_measurement_method '\w scans'
_diffrn_radiation_monochromator graphite
_diffrn_radiation_source 'fine-focus sealed tube'
_diffrn_radiation_type MoK\a
_diffrn_radiation_wavelength 0.71073
_diffrn_reflns_av_R_equivalents 0.0503
_diffrn_reflns_av_sigmaI/netI 0.0449
_diffrn_reflns_limit_h_max 36
_diffrn_reflns_limit_h_min -35
_diffrn_reflns_limit_k_max 18
_diffrn_reflns_limit_k_min -18
_diffrn_reflns_limit_l_max 45
_diffrn_reflns_limit_l_min -45
_diffrn_reflns_number 64921
_diffrn_reflns_theta_full 28.31
_diffrn_reflns_theta_max 28.31
_diffrn_reflns_theta_min 1.85
_exptl_absorpt_coefficient_mu 0.387
_exptl_absorpt_correction_T_max 1.00000
_exptl_absorpt_correction_T_min 0.82481
_exptl_absorpt_correction_type none
_exptl_absorpt_process_details 'empirical using SADABS'
_exptl_crystal_colour red
_exptl_crystal_density_diffrn 1.251
_exptl_crystal_density_method 'not measured'
_exptl_crystal_description hexagonal
_exptl_crystal_F_000 4944
_exptl_crystal_size_max 0.40
_exptl_crystal_size_mid 0.30
_exptl_crystal_size_min 0.30
_refine_diff_density_max 1.719
_refine_diff_density_min -1.690
_refine_diff_density_rms 0.111
_refine_ls_extinction_method none
_refine_ls_goodness_of_fit_ref 1.076
_refine_ls_hydrogen_treatment riding
_refine_ls_matrix_type full
_refine_ls_number_parameters 725
_refine_ls_number_reflns 15322
_refine_ls_number_restraints 0
_refine_ls_restrained_S_all 1.076
_refine_ls_R_factor_all 0.1145
_refine_ls_R_factor_gt 0.0966
_refine_ls_shift/su_max 0.001
_refine_ls_shift/su_mean 0.000
_refine_ls_structure_factor_coef Fsqd
_refine_ls_weighting_details 'calc w=1/[\s^2^(Fo^2^)+(0.1285P)^2^+73.5153P] where P=(Fo^2^+2Fc^2^)/3'
_refine_ls_weighting_scheme calc
_refine_ls_wR_factor_gt 0.2617
_refine_ls_wR_factor_ref 0.2758
_reflns_number_gt 12120
_reflns_number_total 15322
_reflns_threshold_expression >2sigma(I)
_cod_data_source_file ic048403dsi20041112_054527_5.cif
_cod_data_source_block tiphos
_cod_depositor_comments
;
The following automatic conversions were performed:
'_symmetry_cell_setting' value 'Monoclinic' changed to 'monoclinic'
according to '/home/saulius/struct/CIF-dictionaries/cif_core.dic'
dictionary named 'cif_core.dic' version 2.4.1 from 2010-06-29.

Automatic conversion script
Id: cif_fix_enum 1527 2010-12-29 10:47:43Z saulius 
;
_cod_original_cell_volume 12360.2(14)
_cod_database_code 4300818

loop_
_symmetry_equiv_pos_as_xyz
'x, y, z'
'-x, y, -z+1/2'
'x+1/2, y+1/2, z'
'-x+1/2, y+1/2, -z+1/2'
'-x, -y, -z'
'x, -y, z-1/2'
'-x+1/2, -y+1/2, -z'
'x+1/2, -y+1/2, z-1/2'

loop_
_atom_site_label
_atom_site_type_symbol
_atom_site_fract_x
_atom_site_fract_y
_atom_site_fract_z
_atom_site_U_iso_or_equiv
_atom_site_adp_type
_atom_site_occupancy
_atom_site_symmetry_multiplicity
_atom_site_calc_flag
_atom_site_refinement_flags
_atom_site_disorder_assembly
_atom_site_disorder_group
Ti Ti 0.04637(2) 1.05009(5) 0.073466(17) 0.02112(16) Uani 1 1 d . . .
P P 0.03489(3) 0.85480(6) 0.00957(2) 0.02110(19) Uani 1 1 d . . .
O1 O -0.01360(9) 1.01322(18) 0.08917(7) 0.0215(5) Uani 1 1 d . . .
O2 O 0.08264(9) 0.99422(18) 0.12026(7) 0.0218(5) Uani 1 1 d . . .
O3 O 0.10285(9) 1.1161(2) 0.06224(7) 0.0244(5) Uani 1 1 d . . .
O4 O 0.04770(11) 0.9344(3) 0.03931(10) 0.0547(11) Uani 1 1 d . B .
O5 O 0.00266(12) 1.1202(3) 0.02572(9) 0.0567(11) Uani 1 1 d . . .
O6 O 0.08402(14) 0.8150(2) -0.00253(10) 0.0498(9) Uani 1 1 d . B .
N N 0.04127(11) 1.1878(2) 0.10887(9) 0.0227(6) Uani 1 1 d . . .
C10 C -0.01169(13) 1.2060(3) 0.11421(11) 0.0270(7) Uani 1 1 d . . .
H10A H -0.0338 1.2147 0.0878 0.032 Uiso 1 1 calc R . .
H10B H -0.0123 1.2686 0.1290 0.032 Uiso 1 1 calc R . .
C11 C -0.03325(13) 1.1251(3) 0.13580(11) 0.0259(7) Uani 1 1 d . . .
C12 C -0.03464(12) 1.0295(3) 0.12101(10) 0.0223(6) Uani 1 1 d . . .
C13 C -0.05917(13) 0.9531(3) 0.13797(10) 0.0245(7) Uani 1 1 d . . .
C14 C -0.08036(15) 0.9792(3) 0.17041(11) 0.0324(8) Uani 1 1 d . . .
H14 H -0.0972 0.9291 0.1821 0.039 Uiso 1 1 calc R . .
C15 C -0.07835(17) 1.0736(3) 0.18663(13) 0.0376(9) Uani 1 1 d . A .
C16 C -0.05423(16) 1.1467(3) 0.16866(12) 0.0344(9) Uani 1 1 d . . .
H16 H -0.0521 1.2120 0.1789 0.041 Uiso 1 1 calc R . .
C20 C 0.07434(13) 1.1822(3) 0.14962(10) 0.0234(7) Uani 1 1 d . . .
H20A H 0.0547 1.1491 0.1672 0.028 Uiso 1 1 calc R . .
H20B H 0.0809 1.2506 0.1595 0.028 Uiso 1 1 calc R . .
C21 C 0.12474(13) 1.1301(3) 0.15430(9) 0.0219(6) Uani 1 1 d . . .
C22 C 0.12546(12) 1.0309(3) 0.14330(9) 0.0207(6) Uani 1 1 d . . .
C23 C 0.16859(13) 0.9718(3) 0.15665(10) 0.0241(7) Uani 1 1 d . . .
C24 C 0.21149(13) 1.0212(3) 0.17700(10) 0.0271(7) Uani 1 1 d . . .
H24 H 0.2413 0.9836 0.1859 0.033 Uiso 1 1 calc R . .
C25 C 0.21329(14) 1.1225(3) 0.18517(10) 0.0275(7) Uani 1 1 d . . .
C26 C 0.16899(14) 1.1756(3) 0.17449(10) 0.0263(7) Uani 1 1 d . . .
H26 H 0.1686 1.2438 0.1809 0.032 Uiso 1 1 calc R . .
C30 C 0.05548(14) 1.2770(3) 0.08776(11) 0.0278(7) Uani 1 1 d . . .
H30A H 0.0476 1.3369 0.1018 0.033 Uiso 1 1 calc R . .
H30B H 0.0344 1.2787 0.0607 0.033 Uiso 1 1 calc R . .
C31 C 0.11015(13) 1.2803(3) 0.08478(11) 0.0261(7) Uani 1 1 d . . .
C32 C 0.13166(13) 1.1978(3) 0.07043(10) 0.0233(7) Uani 1 1 d . . .
C33 C 0.18227(13) 1.2025(3) 0.06516(10) 0.0234(7) Uani 1 1 d . . .
C34 C 0.20874(14) 1.2906(3) 0.07616(11) 0.0279(7) Uani 1 1 d . . .
H34 H 0.2428 1.2943 0.0730 0.034 Uiso 1 1 calc R . .
C35 C 0.18828(14) 1.3734(3) 0.09156(12) 0.0309(8) Uani 1 1 d . . .
C36 C 0.13797(15) 1.3657(3) 0.09543(13) 0.0317(8) Uani 1 1 d . . .
H36 H 0.1224 1.4202 0.1056 0.038 Uiso 1 1 calc R . .
C110 C -0.06251(13) 0.8472(3) 0.12160(10) 0.0245(7) Uani 1 1 d . . .
C111 C -0.08709(14) 0.8479(3) 0.07757(11) 0.0301(8) Uani 1 1 d . . .
H11A H -0.0675 0.8904 0.0633 0.045 Uiso 1 1 calc R . .
H11B H -0.1217 0.8731 0.0742 0.045 Uiso 1 1 calc R . .
H11C H -0.0878 0.7805 0.0671 0.045 Uiso 1 1 calc R . .
C112 C -0.00920(15) 0.8033(3) 0.12765(13) 0.0346(8) Uani 1 1 d . . .
H11D H 0.0121 0.8456 0.1148 0.052 Uiso 1 1 calc R . .
H11E H -0.0109 0.7370 0.1160 0.052 Uiso 1 1 calc R . .
H11F H 0.0053 0.7991 0.1560 0.052 Uiso 1 1 calc R . .
C113 C -0.09502(16) 0.7797(3) 0.14213(13) 0.0337(8) Uani 1 1 d . . .
H11G H -0.0959 0.7132 0.1308 0.051 Uiso 1 1 calc R . .
H11H H -0.1294 0.8061 0.1382 0.051 Uiso 1 1 calc R . .
H11I H -0.0804 0.7767 0.1705 0.051 Uiso 1 1 calc R . .
C120 C -0.1018(2) 1.0935(4) 0.22299(15) 0.0518(14) Uani 1 1 d . . .
C121 C -0.1563(2) 1.0658(7) 0.2143(2) 0.0530(19) Uani 0.747(7) 1 d P A 1
H12A H -0.1600 0.9986 0.2035 0.079 Uiso 0.747(7) 1 calc PR A 1
H12B H -0.1752 1.1119 0.1949 0.079 Uiso 0.747(7) 1 calc PR A 1
H12C H -0.1694 1.0684 0.2388 0.079 Uiso 0.747(7) 1 calc PR A 1
C122 C -0.0925(3) 1.1950(5) 0.2395(2) 0.0435(15) Uani 0.747(7) 1 d P A 1
H12D H -0.0562 1.2091 0.2446 0.065 Uiso 0.747(7) 1 calc PR A 1
H12E H -0.1048 1.1998 0.2643 0.065 Uiso 0.747(7) 1 calc PR A 1
H12F H -0.1104 1.2430 0.2204 0.065 Uiso 0.747(7) 1 calc PR A 1
C123 C -0.0750(2) 1.0204(5) 0.25877(16) 0.0409(13) Uani 0.747(7) 1 d P A 1
H12G H -0.0798 0.9516 0.2501 0.061 Uiso 0.747(7) 1 calc PR A 1
H12H H -0.0903 1.0308 0.2819 0.061 Uiso 0.747(7) 1 calc PR A 1
H12I H -0.0388 1.0351 0.2658 0.061 Uiso 0.747(7) 1 calc PR A 1
C124 C -0.0742(9) 1.169(2) 0.2457(7) 0.0530(19) Uani 0.253(7) 1 d P A 2
H12J H -0.0539 1.2044 0.2296 0.079 Uiso 0.253(7) 1 calc PR A 2
H12K H -0.0519 1.1406 0.2689 0.079 Uiso 0.253(7) 1 calc PR A 2
H12L H -0.0977 1.2156 0.2543 0.079 Uiso 0.253(7) 1 calc PR A 2
C125 C -0.1336(8) 1.0252(15) 0.2337(6) 0.0435(15) Uani 0.253(7) 1 d P A 2
H12M H -0.1467 0.9824 0.2110 0.065 Uiso 0.253(7) 1 calc PR A 2
H12N H -0.1617 1.0589 0.2421 0.065 Uiso 0.253(7) 1 calc PR A 2
H12O H -0.1151 0.9852 0.2556 0.065 Uiso 0.253(7) 1 calc PR A 2
C126 C -0.1560(7) 1.1872(14) 0.2003(5) 0.0409(13) Uani 0.253(7) 1 d P A 2
H12P H -0.1411 1.2457 0.1904 0.061 Uiso 0.253(7) 1 calc PR A 2
H12Q H -0.1743 1.2071 0.2208 0.061 Uiso 0.253(7) 1 calc PR A 2
H12R H -0.1794 1.1554 0.1785 0.061 Uiso 0.253(7) 1 calc PR A 2
C210 C 0.16694(14) 0.8585(3) 0.15291(11) 0.0278(7) Uani 1 1 d . . .
C211 C 0.21853(16) 0.8113(3) 0.16935(14) 0.0398(10) Uani 1 1 d . . .
H21A H 0.2307 0.8331 0.1967 0.060 Uiso 1 1 calc R . .
H21B H 0.2427 0.8313 0.1531 0.060 Uiso 1 1 calc R . .
H21C H 0.2151 0.7392 0.1688 0.060 Uiso 1 1 calc R . .
C212 C 0.12992(15) 0.8201(3) 0.17806(12) 0.0318(8) Uani 1 1 d . . .
H21D H 0.1407 0.8431 0.2054 0.048 Uiso 1 1 calc R . .
H21E H 0.1296 0.7478 0.1776 0.048 Uiso 1 1 calc R . .
H21F H 0.0959 0.8451 0.1672 0.048 Uiso 1 1 calc R . .
C213 C 0.14951(16) 0.8216(3) 0.10995(12) 0.0329(8) Uani 1 1 d . . .
H21G H 0.1164 0.8498 0.0986 0.049 Uiso 1 1 calc R . .
H21H H 0.1471 0.7494 0.1099 0.049 Uiso 1 1 calc R . .
H21I H 0.1740 0.8421 0.0941 0.049 Uiso 1 1 calc R . .
C220 C 0.26393(15) 1.1693(4) 0.20550(11) 0.0372(9) Uani 1 1 d . . .
C221 C 0.30230(19) 1.1553(6) 0.17871(16) 0.0635(17) Uani 1 1 d . . .
H22A H 0.3067 1.0846 0.1743 0.095 Uiso 1 1 calc R . .
H22B H 0.3348 1.1841 0.1915 0.095 Uiso 1 1 calc R . .
H22C H 0.2899 1.1881 0.1533 0.095 Uiso 1 1 calc R . .
C222 C 0.28319(17) 1.1215(4) 0.24560(12) 0.0422(10) Uani 1 1 d . . .
H22D H 0.2872 1.0503 0.2421 0.063 Uiso 1 1 calc R . .
H22E H 0.2589 1.1331 0.2627 0.063 Uiso 1 1 calc R . .
H22F H 0.3159 1.1504 0.2578 0.063 Uiso 1 1 calc R . .
C223 C 0.2584(2) 1.2797(4) 0.21172(16) 0.0554(14) Uani 1 1 d . . .
H22G H 0.2459 1.3117 0.1861 0.083 Uiso 1 1 calc R . .
H22H H 0.2913 1.3076 0.2239 0.083 Uiso 1 1 calc R . .
H22I H 0.2344 1.2908 0.2291 0.083 Uiso 1 1 calc R . .
C310 C 0.20692(13) 1.1183(3) 0.04598(10) 0.0241(7) Uani 1 1 d . . .
C311 C 0.17842(14) 1.1099(4) 0.00278(11) 0.0341(9) Uani 1 1 d . . .
H31A H 0.1933 1.0569 -0.0105 0.051 Uiso 1 1 calc R . .
H31B H 0.1810 1.1725 -0.0109 0.051 Uiso 1 1 calc R . .
H31C H 0.1428 1.0949 0.0022 0.051 Uiso 1 1 calc R . .
C312 C 0.26285(14) 1.1373(3) 0.04578(12) 0.0308(8) Uani 1 1 d . . .
H31D H 0.2766 1.0813 0.0333 0.046 Uiso 1 1 calc R . .
H31E H 0.2816 1.1449 0.0731 0.046 Uiso 1 1 calc R . .
H31F H 0.2660 1.1977 0.0308 0.046 Uiso 1 1 calc R . .
C313 C 0.20391(14) 1.0204(3) 0.06769(12) 0.0299(8) Uani 1 1 d . . .
H31G H 0.2201 0.9682 0.0550 0.045 Uiso 1 1 calc R . .
H31H H 0.1684 1.0033 0.0665 0.045 Uiso 1 1 calc R . .
H31I H 0.2213 1.0272 0.0954 0.045 Uiso 1 1 calc R . .
C320 C 0.21852(16) 1.4693(3) 0.10126(15) 0.0382(9) Uani 1 1 d . . .
C321 C 0.2057(2) 1.5200(4) 0.1377(2) 0.0576(15) Uani 1 1 d . . .
H32A H 0.2254 1.5810 0.1433 0.086 Uiso 1 1 calc R . .
H32B H 0.2139 1.4757 0.1606 0.086 Uiso 1 1 calc R . .
H32C H 0.1695 1.5358 0.1327 0.086 Uiso 1 1 calc R . .
C322 C 0.2052(2) 1.5384(4) 0.0655(2) 0.0612(16) Uani 1 1 d . . .
H32D H 0.2243 1.6000 0.0711 0.092 Uiso 1 1 calc R . .
H32E H 0.1689 1.5529 0.0603 0.092 Uiso 1 1 calc R . .
H32F H 0.2138 1.5064 0.0422 0.092 Uiso 1 1 calc R . .
C323 C 0.27568(17) 1.4504(3) 0.11012(15) 0.0408(10) Uani 1 1 d . . .
H32G H 0.2937 1.5132 0.1159 0.061 Uiso 1 1 calc R . .
H32H H 0.2854 1.4195 0.0871 0.061 Uiso 1 1 calc R . .
H32I H 0.2845 1.4064 0.1330 0.061 Uiso 1 1 calc R . .
C40 C 0.11511(14) 0.8779(3) -0.02026(15) 0.0360(9) Uani 1 1 d . . .
H40A H 0.1361 0.9199 0.0001 0.043 Uiso 1 1 calc R B .
H40B H 0.0940 0.9214 -0.0400 0.043 Uiso 1 1 calc R . .
C41 C 0.14832(15) 0.8137(3) -0.04009(16) 0.0413(11) Uani 1 1 d . B .
C42 C 0.15161(16) 0.8301(3) -0.07902(16) 0.0421(10) Uani 1 1 d . . .
H42 H 0.1332 0.8828 -0.0933 0.050 Uiso 1 1 calc R B .
C43 C 0.1817(2) 0.7699(4) -0.0974(2) 0.0587(15) Uani 1 1 d . B .
H43 H 0.1835 0.7809 -0.1243 0.070 Uiso 1 1 calc R . .
C44 C 0.2088(3) 0.6943(4) -0.0763(2) 0.079(2) Uani 1 1 d . . .
H44 H 0.2294 0.6530 -0.0888 0.094 Uiso 1 1 calc R B .
C45 C 0.2064(3) 0.6781(5) -0.0375(2) 0.087(3) Uani 1 1 d . B .
H45 H 0.2251 0.6256 -0.0232 0.105 Uiso 1 1 calc R . .
C46 C 0.1762(2) 0.7387(4) -0.0187(2) 0.0653(18) Uani 1 1 d . . .
H46 H 0.1750 0.7284 0.0083 0.078 Uiso 1 1 calc R B .
O7 O 0.0259(2) 0.7700(3) 0.03699(16) 0.0271(10) Uani 0.583(3) 1 d P B 1
C50 C 0.0325(3) 0.6672(5) 0.0277(3) 0.0341(14) Uani 0.583(3) 1 d P B 1
H50A H 0.0604 0.6385 0.0476 0.041 Uiso 0.583(3) 1 calc PR B 1
H50B H 0.0415 0.6620 0.0014 0.041 Uiso 0.583(3) 1 calc PR B 1
C51 C -0.01526(14) 0.6113(3) 0.02777(18) 0.0346(12) Uani 0.583(3) 1 d PG B 1
C52 C -0.01168(17) 0.5130(4) 0.0401(2) 0.057(2) Uani 0.583(3) 1 d PG B 1
H52 H 0.0201 0.4848 0.0516 0.068 Uiso 0.583(3) 1 calc PR B 1
C53 C -0.0566(2) 0.4561(3) 0.0351(2) 0.073(3) Uani 0.583(3) 1 d PG B 1
H53 H -0.0557 0.3873 0.0406 0.087 Uiso 0.583(3) 1 calc PR B 1
C54 C -0.10037(17) 0.5035(4) 0.0223(2) 0.064(2) Uani 0.583(3) 1 d PG B 1
H54 H -0.1302 0.4675 0.0235 0.077 Uiso 0.583(3) 1 calc PR B 1
C55 C -0.10725(14) 0.5980(4) 0.00769(19) 0.0501(17) Uani 0.583(3) 1 d PG B 1
H55 H -0.1395 0.6246 -0.0034 0.060 Uiso 0.583(3) 1 calc PR B 1
C56 C -0.06286(17) 0.6506(3) 0.01065(16) 0.0350(12) Uani 0.583(3) 1 d PG B 1
H56 H -0.0645 0.7161 0.0007 0.042 Uiso 0.583(3) 1 calc PR B 1
O71 O 0.0027(2) 0.7574(4) 0.01934(19) 0.0191(11) Uani 0.417(3) 1 d P B 2
C60 C 0.0292(4) 0.6866(7) 0.0485(4) 0.0341(14) Uani 0.417(3) 1 d P B 2
H60A H 0.0444 0.7215 0.0733 0.041 Uiso 0.417(3) 1 calc PR B 2
H60B H 0.0567 0.6542 0.0381 0.041 Uiso 0.417(3) 1 calc PR B 2
C61 C -0.0077(2) 0.6103(5) 0.0568(2) 0.0346(12) Uani 0.417(3) 1 d PG B 2
C62 C 0.0017(2) 0.5509(6) 0.0901(2) 0.057(2) Uani 0.417(3) 1 d PG B 2
H62 H 0.0340 0.5564 0.1070 0.068 Uiso 0.417(3) 1 calc PR B 2
C63 C -0.0296(3) 0.4884(6) 0.1002(2) 0.073(3) Uani 0.417(3) 1 d PG B 2
H63 H -0.0227 0.4576 0.1255 0.087 Uiso 0.417(3) 1 calc PR B 2
C64 C -0.0726(3) 0.4685(6) 0.0734(3) 0.064(2) Uani 0.417(3) 1 d PG B 2
H64 H -0.0931 0.4136 0.0770 0.077 Uiso 0.417(3) 1 calc PR B 2
C65 C -0.0851(2) 0.5245(6) 0.0435(2) 0.0501(17) Uani 0.417(3) 1 d PG B 2
H65 H -0.1187 0.5151 0.0293 0.060 Uiso 0.417(3) 1 calc PR B 2
C66 C -0.0583(3) 0.5975(5) 0.02766(18) 0.0350(12) Uani 0.417(3) 1 d PG B 2
H66 H -0.0693 0.6324 0.0035 0.042 Uiso 0.417(3) 1 calc PR B 2
C1 C 0.0000 0.8087(14) 0.2500 0.122(6) Uani 1 2 d S . .
H1A H -0.0099 0.8511 0.2263 0.147 Uiso 0.50 1 calc PR . .
H1B H 0.0099 0.8511 0.2737 0.147 Uiso 0.50 1 calc PR . .
Cl1 Cl 0.05273(15) 0.7223(3) 0.24444(9) 0.1412(11) Uani 1 1 d . . .
C2 C 0.1296(8) 0.5741(9) -0.1626(7) 0.115(10) Uani 0.50 1 d P . .
H2A H 0.1629 0.5432 -0.1523 0.138 Uiso 0.50 1 calc PR . .
H2B H 0.1316 0.6427 -0.1722 0.138 Uiso 0.50 1 calc PR . .
Cl21 Cl 0.0999(12) 0.5576(16) -0.1476(12) 0.59(4) Uani 0.50 1 d P . .
Cl22 Cl 0.089(2) 0.509(4) -0.1855(17) 0.79(5) Uani 0.50 1 d P . .
C3 C 0.0405(18) 0.473(2) 0.1898(17) 0.31(3) Uani 0.583(3) 1 d P B 1
H3A H 0.0342 0.4418 0.1633 0.376 Uiso 0.583(3) 1 calc PR B 1
H3B H 0.0319 0.5436 0.1841 0.376 Uiso 0.583(3) 1 calc PR B 1
Cl31 Cl -0.0274(6) 0.4260(7) 0.2097(3) 0.283(8) Uani 0.583(3) 1 d P . 1
Cl32 Cl 0.0975(9) 0.4799(17) 0.1976(9) 0.65(3) Uani 0.583(3) 1 d P B 1
C4 C 0.0975(9) 0.4799(17) 0.1976(9) 0.65(3) Uani 0.417(3) 1 d P B 2
H4A H 0.1228 0.5336 0.1999 0.784 Uiso 0.417(3) 1 calc PR B 2
H4B H 0.0811 0.4873 0.2206 0.784 Uiso 0.417(3) 1 calc PR B 2
Cl41 Cl 0.1086(2) 0.4460(4) 0.20039(17) 0.0874(16) Uani 0.417(3) 1 d P B 2
Cl42 Cl 0.0328(4) 0.5232(5) 0.14040(17) 0.136(3) Uani 0.417(3) 1 d P B 2

loop_
_atom_site_aniso_label
_atom_site_aniso_U_11
_atom_site_aniso_U_22
_atom_site_aniso_U_33
_atom_site_aniso_U_23
_atom_site_aniso_U_13
_atom_site_aniso_U_12
Ti 0.0155(3) 0.0337(3) 0.0150(3) -0.0034(2) 0.0053(2) -0.0032(2)
P 0.0279(4) 0.0189(4) 0.0181(4) 0.0007(3) 0.0086(3) 0.0046(3)
O1 0.0189(11) 0.0295(12) 0.0175(10) -0.0016(9) 0.0072(9) -0.0001(9)
O2 0.0170(10) 0.0261(12) 0.0221(11) -0.0033(9) 0.0035(9) -0.0032(9)
O3 0.0194(11) 0.0373(14) 0.0184(11) -0.0022(10) 0.0080(9) -0.0052(10)
O4 0.0264(14) 0.092(3) 0.0512(19) -0.0505(19) 0.0214(14) -0.0244(16)
O5 0.0285(15) 0.118(3) 0.0198(13) 0.0207(17) -0.0051(11) -0.0267(18)
O6 0.069(2) 0.0392(17) 0.056(2) 0.0211(15) 0.0467(18) 0.0314(16)
N 0.0195(13) 0.0269(14) 0.0230(13) 0.0031(11) 0.0073(11) -0.0005(11)
C10 0.0236(16) 0.0293(18) 0.0316(18) 0.0002(14) 0.0138(14) 0.0019(13)
C11 0.0224(16) 0.0312(18) 0.0272(17) -0.0039(14) 0.0123(13) -0.0015(13)
C12 0.0195(15) 0.0309(17) 0.0187(14) -0.0001(12) 0.0090(12) -0.0008(12)
C13 0.0221(15) 0.0325(18) 0.0207(15) -0.0022(13) 0.0084(12) -0.0032(13)
C14 0.0324(19) 0.043(2) 0.0262(18) -0.0038(15) 0.0167(15) -0.0108(16)
C15 0.038(2) 0.047(2) 0.035(2) -0.0139(18) 0.0245(17) -0.0122(18)
C16 0.036(2) 0.035(2) 0.039(2) -0.0115(16) 0.0230(17) -0.0085(16)
C20 0.0278(17) 0.0248(16) 0.0188(15) -0.0033(12) 0.0076(12) -0.0013(13)
C21 0.0235(16) 0.0280(17) 0.0147(14) 0.0012(12) 0.0052(12) -0.0027(13)
C22 0.0195(15) 0.0278(16) 0.0151(14) 0.0014(12) 0.0041(11) -0.0047(12)
C23 0.0235(16) 0.0309(18) 0.0187(15) 0.0041(13) 0.0062(12) -0.0024(13)
C24 0.0193(15) 0.043(2) 0.0180(15) 0.0077(14) 0.0011(12) -0.0020(14)
C25 0.0254(17) 0.042(2) 0.0149(14) 0.0041(13) 0.0026(12) -0.0085(15)
C26 0.0307(18) 0.0321(18) 0.0157(14) 0.0001(13) 0.0042(13) -0.0076(14)
C30 0.0246(17) 0.0299(18) 0.0305(18) 0.0112(14) 0.0092(14) 0.0041(14)
C31 0.0214(16) 0.0290(17) 0.0295(17) 0.0101(14) 0.0087(13) 0.0020(13)
C32 0.0206(15) 0.0315(17) 0.0177(14) 0.0054(12) 0.0040(12) -0.0029(13)
C33 0.0212(15) 0.0287(17) 0.0209(15) 0.0054(13) 0.0060(12) 0.0010(13)
C34 0.0228(16) 0.0291(18) 0.0324(18) 0.0068(14) 0.0066(14) -0.0015(13)
C35 0.0270(18) 0.0272(18) 0.040(2) 0.0084(15) 0.0104(15) -0.0016(14)
C36 0.0289(18) 0.0269(18) 0.042(2) 0.0081(15) 0.0141(16) 0.0033(14)
C110 0.0237(16) 0.0271(17) 0.0236(16) 0.0003(13) 0.0066(13) -0.0025(13)
C111 0.0260(17) 0.040(2) 0.0249(17) -0.0052(15) 0.0076(14) -0.0057(15)
C112 0.0250(18) 0.032(2) 0.046(2) 0.0061(17) 0.0060(16) 0.0007(15)
C113 0.0322(19) 0.034(2) 0.037(2) -0.0007(16) 0.0127(16) -0.0092(16)
C120 0.055(3) 0.068(3) 0.044(2) -0.028(2) 0.037(2) -0.027(2)
C121 0.032(3) 0.094(6) 0.039(3) -0.024(3) 0.022(3) -0.011(3)
C122 0.052(4) 0.049(4) 0.038(3) -0.013(3) 0.029(3) -0.003(3)
C123 0.053(3) 0.049(3) 0.025(2) -0.007(2) 0.019(2) -0.009(3)
C124 0.032(3) 0.094(6) 0.039(3) -0.024(3) 0.022(3) -0.011(3)
C125 0.052(4) 0.049(4) 0.038(3) -0.013(3) 0.029(3) -0.003(3)
C126 0.053(3) 0.049(3) 0.025(2) -0.007(2) 0.019(2) -0.009(3)
C210 0.0239(16) 0.0298(18) 0.0308(18) 0.0072(14) 0.0080(14) 0.0043(13)
C211 0.030(2) 0.040(2) 0.050(2) 0.0117(19) 0.0099(18) 0.0124(17)
C212 0.0279(18) 0.0335(19) 0.035(2) 0.0089(16) 0.0086(15) -0.0002(15)
C213 0.037(2) 0.0261(18) 0.038(2) 0.0008(15) 0.0137(17) 0.0015(15)
C220 0.0291(19) 0.056(3) 0.0230(17) 0.0014(17) -0.0021(15) -0.0168(18)
C221 0.036(2) 0.115(5) 0.041(3) -0.012(3) 0.012(2) -0.038(3)
C222 0.031(2) 0.062(3) 0.0273(19) -0.0002(19) -0.0072(16) -0.0073(19)
C223 0.057(3) 0.052(3) 0.047(3) 0.004(2) -0.014(2) -0.030(2)
C310 0.0191(15) 0.0338(18) 0.0212(15) 0.0003(13) 0.0082(12) -0.0024(13)
C311 0.0243(17) 0.058(3) 0.0206(16) -0.0004(16) 0.0074(14) -0.0081(17)
C312 0.0241(17) 0.038(2) 0.0328(19) -0.0003(15) 0.0114(14) -0.0020(15)
C313 0.0287(18) 0.0318(19) 0.0334(19) 0.0010(15) 0.0162(15) 0.0026(14)
C320 0.034(2) 0.0262(19) 0.056(3) 0.0061(17) 0.0142(19) -0.0038(15)
C321 0.053(3) 0.035(2) 0.094(4) -0.018(3) 0.037(3) -0.010(2)
C322 0.049(3) 0.042(3) 0.088(4) 0.028(3) 0.002(3) -0.013(2)
C323 0.035(2) 0.035(2) 0.052(3) -0.0028(19) 0.0088(19) -0.0090(17)
C40 0.0215(17) 0.0228(17) 0.067(3) -0.0077(17) 0.0155(18) -0.0003(13)
C41 0.0263(19) 0.0278(19) 0.079(3) 0.005(2) 0.033(2) 0.0035(15)
C42 0.030(2) 0.033(2) 0.069(3) 0.007(2) 0.026(2) 0.0042(16)
C43 0.057(3) 0.046(3) 0.090(4) 0.013(3) 0.053(3) 0.013(2)
C44 0.085(4) 0.056(3) 0.123(6) 0.039(3) 0.087(4) 0.038(3)
C45 0.095(5) 0.064(4) 0.130(6) 0.054(4) 0.090(5) 0.055(4)
C46 0.064(3) 0.056(3) 0.094(4) 0.037(3) 0.059(3) 0.031(3)
O7 0.033(3) 0.022(2) 0.029(3) 0.0054(18) 0.014(2) 0.0037(19)
C50 0.030(2) 0.017(3) 0.055(5) 0.004(3) 0.010(3) 0.004(2)
C51 0.032(3) 0.023(2) 0.050(3) 0.005(3) 0.010(3) 0.004(2)
C52 0.044(4) 0.038(3) 0.094(6) 0.028(4) 0.026(4) 0.009(3)
C53 0.065(5) 0.041(4) 0.115(8) 0.027(4) 0.026(5) 0.002(4)
C54 0.053(4) 0.049(4) 0.097(7) 0.021(4) 0.032(5) -0.006(3)
C55 0.044(4) 0.051(4) 0.054(4) -0.009(3) 0.008(3) -0.007(3)
C56 0.039(3) 0.030(3) 0.040(3) -0.004(2) 0.017(3) -0.003(2)
O71 0.011(3) 0.026(3) 0.019(3) 0.000(2) 0.000(2) -0.002(2)
C60 0.030(2) 0.017(3) 0.055(5) 0.004(3) 0.010(3) 0.004(2)
C61 0.032(3) 0.023(2) 0.050(3) 0.005(3) 0.010(3) 0.004(2)
C62 0.044(4) 0.038(3) 0.094(6) 0.028(4) 0.026(4) 0.009(3)
C63 0.065(5) 0.041(4) 0.115(8) 0.027(4) 0.026(5) 0.002(4)
C64 0.053(4) 0.049(4) 0.097(7) 0.021(4) 0.032(5) -0.006(3)
C65 0.044(4) 0.051(4) 0.054(4) -0.009(3) 0.008(3) -0.007(3)
C66 0.039(3) 0.030(3) 0.040(3) -0.004(2) 0.017(3) -0.003(2)
C1 0.092(9) 0.209(17) 0.055(6) 0.000 -0.011(6) 0.000
Cl1 0.157(3) 0.175(3) 0.0924(18) 0.0058(18) 0.0267(18) 0.009(2)
C2 0.109(13) 0.023(5) 0.163(18) -0.007(7) -0.095(13) 0.004(6)
Cl21 0.57(4) 0.31(2) 1.10(8) -0.39(4) 0.67(6) -0.20(3)
Cl22 0.89(9) 0.70(7) 0.90(10) 0.50(7) 0.45(7) 0.56(7)
C3 0.37(6) 0.13(2) 0.52(8) -0.13(4) 0.30(6) -0.10(3)
Cl31 0.52(2) 0.154(7) 0.198(8) -0.047(6) 0.124(11) -0.160(11)
Cl32 0.55(3) 0.58(3) 1.00(5) -0.53(4) 0.58(4) -0.45(3)
C4 0.55(3) 0.58(3) 1.00(5) -0.53(4) 0.58(4) -0.45(3)
Cl41 0.087(3) 0.084(3) 0.099(3) -0.050(3) 0.036(3) -0.038(2)
Cl42 0.249(9) 0.083(3) 0.079(3) 0.000(3) 0.037(4) 0.086(5)

loop_
_atom_type_symbol
_atom_type_description
_atom_type_scat_dispersion_real
_atom_type_scat_dispersion_imag
_atom_type_scat_source
C C 0.0033 0.0016 'International Tables Vol C Tables 4.2.6.8 and 6.1.1.4'
H H 0.0000 0.0000 'International Tables Vol C Tables 4.2.6.8 and 6.1.1.4'
N N 0.0061 0.0033 'International Tables Vol C Tables 4.2.6.8 and 6.1.1.4'
O O 0.0106 0.0060 'International Tables Vol C Tables 4.2.6.8 and 6.1.1.4'
P P 0.1023 0.0942 'International Tables Vol C Tables 4.2.6.8 and 6.1.1.4'
Cl Cl 0.1484 0.1585 'International Tables Vol C Tables 4.2.6.8 and 6.1.1.4'
Ti Ti 0.2776 0.4457 'International Tables Vol C Tables 4.2.6.8 and 6.1.1.4'

loop_
_geom_angle_atom_site_label_1
_geom_angle_atom_site_label_2
_geom_angle_atom_site_label_3
_geom_angle
_geom_angle_site_symmetry_1
_geom_angle_site_symmetry_3
_geom_angle_publ_flag
O2 Ti O3 93.69(11) . . ?
O2 Ti O1 88.63(10) . . ?
O3 Ti O1 166.52(11) . . ?
O2 Ti O4 97.19(15) . . ?
O3 Ti O4 98.15(12) . . ?
O1 Ti O4 94.73(12) . . ?
O2 Ti O5 174.00(14) . . ?
O3 Ti O5 88.53(12) . . ?
O1 Ti O5 87.94(11) . . ?
O4 Ti O5 88.00(18) . . ?
O2 Ti N 86.89(11) . . ?
O3 Ti N 81.88(11) . . ?
O1 Ti N 84.99(10) . . ?
O4 Ti N 175.90(15) . . ?
O5 Ti N 87.90(15) . . ?
O5 P O4 115.8(3) 5_575 . ?
O5 P O7 121.1(3) 5_575 . ?
O4 P O7 99.3(3) . . ?
O5 P O6 110.0(2) 5_575 . ?
O4 P O6 110.1(2) . . ?
O7 P O6 98.9(2) . . ?
O5 P O71 92.8(3) 5_575 . ?
O4 P O71 119.9(3) . . ?
O7 P O71 28.7(2) . . ?
O6 P O71 106.8(2) . . ?
C12 O1 Ti 136.0(2) . . ?
C22 O2 Ti 126.3(2) . . ?
C32 O3 Ti 143.8(2) . . ?
P O4 Ti 165.1(2) . . ?
P O5 Ti 165.1(3) 5_575 . ?
C40 O6 P 121.0(2) . . ?
C30 N C10 105.8(3) . . ?
C30 N C20 109.4(3) . . ?
C10 N C20 107.1(3) . . ?
C30 N Ti 110.8(2) . . ?
C10 N Ti 111.6(2) . . ?
C20 N Ti 112.0(2) . . ?
N C10 C11 114.5(3) . . ?
C12 C11 C16 120.5(3) . . ?
C12 C11 C10 118.7(3) . . ?
C16 C11 C10 120.6(3) . . ?
O1 C12 C11 117.7(3) . . ?
O1 C12 C13 121.6(3) . . ?
C11 C12 C13 120.6(3) . . ?
C14 C13 C12 116.5(3) . . ?
C14 C13 C110 121.7(3) . . ?
C12 C13 C110 121.8(3) . . ?
C15 C14 C13 124.3(4) . . ?
C14 C15 C16 117.1(3) . . ?
C14 C15 C120 120.0(4) . . ?
C16 C15 C120 122.9(4) . . ?
C11 C16 C15 120.9(4) . . ?
N C20 C21 118.3(3) . . ?
C22 C21 C26 120.1(3) . . ?
C22 C21 C20 118.8(3) . . ?
C26 C21 C20 120.5(3) . . ?
O2 C22 C21 117.0(3) . . ?
O2 C22 C23 122.2(3) . . ?
C21 C22 C23 120.8(3) . . ?
C24 C23 C22 116.0(3) . . ?
C24 C23 C210 121.7(3) . . ?
C22 C23 C210 122.0(3) . . ?
C23 C24 C25 124.2(3) . . ?
C26 C25 C24 117.6(3) . . ?
C26 C25 C220 123.3(4) . . ?
C24 C25 C220 119.1(4) . . ?
C25 C26 C21 120.7(3) . . ?
N C30 C31 114.2(3) . . ?
C36 C31 C32 121.3(3) . . ?
C36 C31 C30 119.6(3) . . ?
C32 C31 C30 119.1(3) . . ?
O3 C32 C31 117.8(3) . . ?
O3 C32 C33 122.8(3) . . ?
C31 C32 C33 119.4(3) . . ?
C34 C33 C32 117.2(3) . . ?
C34 C33 C310 120.4(3) . . ?
C32 C33 C310 122.4(3) . . ?
C35 C34 C33 124.3(3) . . ?
C36 C35 C34 116.3(4) . . ?
C36 C35 C320 121.8(4) . . ?
C34 C35 C320 121.8(3) . . ?
C31 C36 C35 121.5(4) . . ?
C111 C110 C112 110.2(3) . . ?
C111 C110 C113 106.7(3) . . ?
C112 C110 C113 108.4(3) . . ?
C111 C110 C13 109.9(3) . . ?
C112 C110 C13 109.2(3) . . ?
C113 C110 C13 112.5(3) . . ?
C125 C120 C124 129.5(13) . . ?
C125 C120 C122 126.2(8) . . ?
C124 C120 C122 24.0(11) . . ?
C125 C120 C121 39.8(10) . . ?
C124 C120 C121 133.3(10) . . ?
C122 C120 C121 113.1(6) . . ?
C125 C120 C15 119.1(8) . . ?
C124 C120 C15 108.8(9) . . ?
C122 C120 C15 114.1(4) . . ?
C121 C120 C15 110.2(4) . . ?
C125 C120 C123 65.9(11) . . ?
C124 C120 C123 85.3(14) . . ?
C122 C120 C123 104.8(5) . . ?
C121 C120 C123 105.6(5) . . ?
C15 C120 C123 108.5(4) . . ?
C125 C120 C126 94.9(12) . . ?
C124 C120 C126 91.1(14) . . ?
C122 C120 C126 67.2(7) . . ?
C121 C120 C126 57.3(7) . . ?
C15 C120 C126 100.6(6) . . ?
C123 C120 C126 150.3(6) . . ?
C211 C210 C23 112.1(3) . . ?
C211 C210 C212 107.2(3) . . ?
C23 C210 C212 107.5(3) . . ?
C211 C210 C213 107.3(3) . . ?
C23 C210 C213 113.7(3) . . ?
C212 C210 C213 108.9(3) . . ?
C222 C220 C223 108.3(4) . . ?
C222 C220 C221 110.3(4) . . ?
C223 C220 C221 107.7(4) . . ?
C222 C220 C25 110.4(3) . . ?
C223 C220 C25 111.4(4) . . ?
C221 C220 C25 108.7(3) . . ?
C313 C310 C312 107.3(3) . . ?
C313 C310 C33 111.2(3) . . ?
C312 C310 C33 113.0(3) . . ?
C313 C310 C311 110.1(3) . . ?
C312 C310 C311 108.0(3) . . ?
C33 C310 C311 107.2(3) . . ?
C322 C320 C321 109.4(5) . . ?
C322 C320 C323 109.0(4) . . ?
C321 C320 C323 107.3(4) . . ?
C322 C320 C35 108.3(4) . . ?
C321 C320 C35 111.0(4) . . ?
C323 C320 C35 111.8(3) . . ?
O6 C40 C41 107.9(3) . . ?
C42 C41 C46 120.0(4) . . ?
C42 C41 C40 120.6(4) . . ?
C46 C41 C40 119.4(5) . . ?
C41 C42 C43 120.5(5) . . ?
C44 C43 C42 119.5(6) . . ?
C45 C44 C43 120.5(5) . . ?
C44 C45 C46 120.3(5) . . ?
C41 C46 C45 119.1(6) . . ?
C50 O7 P 122.7(5) . . ?
O7 C50 C51 109.9(5) . . ?
C52 C51 C56 119.4 . . ?
C52 C51 C50 118.5(4) . . ?
C56 C51 C50 121.6(4) . . ?
C51 C52 C53 118.4 . . ?
C54 C53 C52 117.2 . . ?
C53 C54 C55 127.7 . . ?
C54 C55 C56 113.7 . . ?
C55 C56 C51 122.9 . . ?
C60 O71 P 117.2(6) . . ?
O71 C60 C61 109.1(8) . . ?
C62 C61 C60 122.7(6) . . ?
C62 C61 C66 117.9 . . ?
C60 C61 C66 119.4(6) . . ?
C63 C62 C61 125.8 . . ?
C63 C62 Cl42 78.9(5) . . ?
C61 C62 Cl42 152.8(5) . . ?
C62 C63 C64 117.5 . . ?
C62 C63 Cl42 62.0(4) . . ?
C64 C63 Cl42 177.6(5) . . ?
C65 C64 C63 119.0 . . ?
C64 C65 C66 131.7 . . ?
C65 C66 C61 106.6 . . ?
Cl1 C1 Cl1 103.2(9) . 2 ?
Cl21 C2 Cl22 66(3) . . ?
C2 Cl21 Cl22 72(3) . . ?
Cl21 Cl22 C2 42(3) . . ?
Cl21 Cl22 Cl31 101(3) . 5_565 ?
C2 Cl22 Cl31 116(3) . 5_565 ?
Cl32 C3 Cl31 149(4) . . ?
Cl22 Cl31 C3 116(2) 5_565 . ?
C62 Cl42 C63 39.1(2) . . ?

loop_
_geom_bond_atom_site_label_1
_geom_bond_atom_site_label_2
_geom_bond_distance
_geom_bond_site_symmetry_2
_geom_bond_publ_flag
Ti O2 1.870(2) . ?
Ti O3 1.875(2) . ?
Ti O1 1.877(2) . ?
Ti O4 1.964(3) . ?
Ti O5 2.055(3) . ?
Ti N 2.249(3) . ?
P O5 1.458(3) 5_575 ?
P O4 1.480(3) . ?
P O7 1.538(4) . ?
P O6 1.565(3) . ?
P O71 1.652(6) . ?
O1 C12 1.353(4) . ?
O2 C22 1.359(4) . ?
O3 C32 1.349(4) . ?
O5 P 1.458(3) 5_575 ?
O6 C40 1.419(5) . ?
N C30 1.500(4) . ?
N C10 1.500(4) . ?
N C20 1.507(4) . ?
C10 C11 1.507(5) . ?
C11 C12 1.389(5) . ?
C11 C16 1.397(5) . ?
C12 C13 1.417(5) . ?
C13 C14 1.401(5) . ?
C13 C110 1.537(5) . ?
C14 C15 1.392(6) . ?
C15 C16 1.397(6) . ?
C15 C120 1.539(5) . ?
C20 C21 1.514(5) . ?
C21 C22 1.396(5) . ?
C21 C26 1.399(5) . ?
C22 C23 1.413(5) . ?
C23 C24 1.398(5) . ?
C23 C210 1.539(5) . ?
C24 C25 1.399(6) . ?
C25 C26 1.381(5) . ?
C25 C220 1.542(5) . ?
C30 C31 1.502(5) . ?
C31 C36 1.388(5) . ?
C31 C32 1.396(5) . ?
C32 C33 1.417(5) . ?
C33 C34 1.403(5) . ?
C33 C310 1.537(5) . ?
C34 C35 1.401(6) . ?
C35 C36 1.397(5) . ?
C35 C320 1.535(6) . ?
C110 C111 1.529(5) . ?
C110 C112 1.534(5) . ?
C110 C113 1.536(5) . ?
C120 C125 1.363(19) . ?
C120 C124 1.41(3) . ?
C120 C122 1.489(8) . ?
C120 C121 1.490(8) . ?
C120 C123 1.633(9) . ?
C120 C126 1.98(2) . ?
C210 C211 1.535(5) . ?
C210 C212 1.541(5) . ?
C210 C213 1.545(6) . ?
C220 C222 1.520(6) . ?
C220 C223 1.522(7) . ?
C220 C221 1.534(7) . ?
C310 C313 1.532(5) . ?
C310 C312 1.534(5) . ?
C310 C311 1.537(5) . ?
C320 C322 1.531(7) . ?
C320 C321 1.534(7) . ?
C320 C323 1.534(6) . ?
C40 C41 1.509(5) . ?
C41 C42 1.381(7) . ?
C41 C46 1.386(7) . ?
C42 C43 1.390(6) . ?
C43 C44 1.378(8) . ?
C44 C45 1.374(10) . ?
C45 C46 1.403(7) . ?
O7 C50 1.448(8) . ?
C50 C51 1.498(8) . ?
C51 C52 1.3946 . ?
C51 C56 1.4071 . ?
C52 C53 1.4184 . ?
C53 C54 1.3397 . ?
C54 C55 1.3741 . ?
C55 C56 1.3809 . ?
O71 C60 1.468(12) . ?
C60 C61 1.504(11) . ?
C61 C62 1.3830 . ?
C61 C66 1.5332 . ?
C62 C63 1.2917 . ?
C62 Cl42 1.808(9) . ?
C63 C64 1.3587 . ?
C63 Cl42 2.009(13) . ?
C64 C65 1.2689 . ?
C65 C66 1.4008 . ?
C1 Cl1 1.883(12) . ?
C1 Cl1 1.883(12) 2 ?
C2 Cl21 1.06(3) . ?
C2 Cl22 1.50(8) . ?
Cl21 Cl22 1.44(8) . ?
Cl22 Cl31 1.92(4) 5_565 ?
C3 Cl32 1.51(5) . ?
C3 Cl31 2.18(4) . ?
Cl31 Cl22 1.92(4) 5_565 ?
